data_4335246
loop_
_publ_author_name
'Soichiro Sakamoto'
'Takeshi Fujinami'
'Koshiro Nishi'
'Naohide Matsumoto'
'Naotaka Mochida'
'Takayuki Ishida'
'Yukinari Sunatsuki'
'Nazzareno Re'

_publ_section_title
;
 Carbonato-Bridged NiII2LnIII2 (LnIII= GdIII, TbIII, DyIII) Complexes
 Generated by Atmospheric CO2 Fixation and Their Single-Molecule-Magnet
 Behavior: [(\m4-CO3)2{NiII(3-MeOsaltn)(MeOH or H2O)LnIII(NO3)}2].solvent
 [3-MeOsaltn =N,N'-Bis(3-methoxy-2-oxybenzylidene)-1,3-propanediaminato]
;
_journal_name_full 'Inorganic Chemistry'
_journal_page_first 7218
_journal_page_last 7229
_journal_paper_doi 10.1021/ic4008312
_journal_volume 52
_journal_year 2013
_chemical_formula_moiety 'C21 H24 N3 Ni O11 Tb'
_chemical_formula_sum 'C21 H24 N3 Ni O11 Tb'
_chemical_formula_weight 712.06
_space_group_IT_number 14
_symmetry_cell_setting monoclinic
_symmetry_Int_Tables_number 14
_symmetry_space_group_name_Hall '-P 2yn'
_symmetry_space_group_name_H-M 'P 1 21/n 1'
_atom_sites_solution_hydrogens geom
_atom_sites_solution_primary direct
_atom_sites_solution_secondary difmap
_cell_angle_alpha 90.0000
_cell_angle_beta 91.984(5)
_cell_angle_gamma 90.0000
_cell_formula_units_Z 4
_cell_length_a 13.878(2)
_cell_length_b 12.0301(12)
_cell_length_c 14.0146(14)
_cell_measurement_reflns_used 6397
_cell_measurement_temperature 446
_cell_measurement_theta_max 27.73
_cell_measurement_theta_min 3.37
_cell_volume 2338.4(5)
_computing_cell_refinement 'RAPID AUTO'
_computing_data_collection 'RAPID AUTO (Rigaku, ????)'
_computing_data_reduction 'RAPID AUTO'
_computing_molecular_graphics 'CrystalStructure 4.0'
_computing_publication_material 'CrystalStructure 4.0 (Rigaku, 2010)'
_computing_structure_refinement 'CRYSTALS (Carruthers, et al., 1999)'
_computing_structure_solution 'SIR92 (Altomare, et al., 1994)'
_diffrn_ambient_temperature 446
_diffrn_detector_area_resol_mean 10.000
_diffrn_measured_fraction_theta_full 0.952
_diffrn_measured_fraction_theta_max 0.952
_diffrn_measurement_device_type 'Rigaku R-AXIS RAPID'
_diffrn_measurement_method \w
_diffrn_radiation_type 'Mo K\a'
_diffrn_radiation_wavelength 0.71075
_diffrn_reflns_av_R_equivalents 0.1810
_diffrn_reflns_limit_h_max 17
_diffrn_reflns_limit_h_min -18
_diffrn_reflns_limit_k_max 15
_diffrn_reflns_limit_k_min -15
_diffrn_reflns_limit_l_max 18
_diffrn_reflns_limit_l_min -17
_diffrn_reflns_number 20580
_diffrn_reflns_theta_full 27.49
_diffrn_reflns_theta_max 27.48
_diffrn_standards_number 0
_exptl_absorpt_coefficient_mu 3.867
_exptl_absorpt_correction_T_max 0.723
_exptl_absorpt_correction_T_min 0.590
_exptl_absorpt_correction_type numerical
_exptl_absorpt_process_details 'NUMABS (Rigaku, 1999)'
_exptl_crystal_colour green
_exptl_crystal_density_diffrn 2.023
_exptl_crystal_description needle
_exptl_crystal_F_000 1408.00
_exptl_crystal_size_max 0.387
_exptl_crystal_size_mid 0.137
_exptl_crystal_size_min 0.084
_refine_diff_density_max 6.840
_refine_diff_density_min -2.510
_refine_ls_extinction_method none
_refine_ls_goodness_of_fit_ref 1.001
_refine_ls_hydrogen_treatment constr
_refine_ls_number_parameters 358
_refine_ls_number_reflns 3093
_refine_ls_R_factor_gt 0.1099
_refine_ls_shift/su_max 0.000
_refine_ls_structure_factor_coef Fsqd
_refine_ls_weighting_details 'w = 1/[0.0087Fo^2^ + 1.0000\s(Fo^2^)]/(4Fo^2^)'
_refine_ls_weighting_scheme calc
_refine_ls_wR_factor_ref 0.2535
_reflns_number_gt 3093
_reflns_number_total 5097
_reflns_threshold_expression F^2^>2.0\s(F^2^)
_cod_data_source_file ic4008312_si_003_2.cif
_cod_data_source_block 120710(NiTb(NO3)(CO3))
_cod_original_cell_volume 2338.3(5)
_cod_database_code 4335246

loop_
_symmetry_equiv_pos_site_id
_symmetry_equiv_pos_as_xyz
1 +X,+Y,+Z
2 1/2-X,1/2+Y,1/2-Z
3 -X,-Y,-Z
4 1/2+X,1/2-Y,1/2+Z

loop_
_atom_site_label
_atom_site_type_symbol
_atom_site_fract_x
_atom_site_fract_y
_atom_site_fract_z
_atom_site_U_iso_or_equiv
_atom_site_adp_type
_atom_site_occupancy
_atom_site_symmetry_multiplicity
_atom_site_calc_flag
_atom_site_refinement_flags
Tb1 Tb 0.49865(7) 0.85746(7) 0.57119(6) 0.0370(3) Uani 1.0 4 d .
Ni1 Ni 0.68314(19) 0.92886(19) 0.73080(15) 0.0374(7) Uani 1.0 4 d .
O1 O 0.3598(11) 0.9450(10) 0.6535(9) 0.045(5) Uani 1.0 4 d .
O2 O 0.5368(10) 0.9150(9) 0.7259(9) 0.039(4) Uani 1.0 4 d .
O3 O 0.6645(10) 0.8452(9) 0.6058(8) 0.035(4) Uani 1.0 4 d .
O4 O 0.5984(11) 0.7833(11) 0.4386(9) 0.043(4) Uani 1.0 4 d .
O5 O 0.6784(11) 1.0865(10) 0.6649(10) 0.046(5) Uani 1.0 4 d .
O6 O 0.5589(11) 1.0387(11) 0.5586(9) 0.046(5) Uani 1.0 4 d .
O7 O 0.6305(11) 1.1939(12) 0.5410(9) 0.050(5) Uani 1.0 4 d .
O8 O 0.3955(12) 0.7242(11) 0.6596(10) 0.052(5) Uani 1.0 4 d .
O9 O 0.5040(12) 0.6517(11) 0.5715(10) 0.055(5) Uani 1.0 4 d .
O10 O 0.3983(12) 0.5458(12) 0.6323(12) 0.067(6) Uani 1.0 4 d .
O11 O 0.6888(10) 0.7625(10) 0.7958(8) 0.041(4) Uani 1.0 4 d .
N1 N 0.6801(13) 1.0041(13) 0.8606(10) 0.044(5) Uani 1.0 4 d .
N2 N 0.8275(13) 0.9256(13) 0.7184(12) 0.045(5) Uani 1.0 4 d .
N3 N 0.4320(15) 0.6407(18) 0.6238(14) 0.060(7) Uani 1.0 4 d .
C1 C 0.2600(17) 0.9270(16) 0.6278(15) 0.051(7) Uani 1.0 4 d .
C2 C 0.3796(16) 0.9955(15) 0.7396(13) 0.043(6) Uani 1.0 4 d .
C3 C 0.3150(16) 1.0558(14) 0.7893(13) 0.044(6) Uani 1.0 4 d .
C4 C 0.3437(18) 1.1126(15) 0.8738(14) 0.048(7) Uani 1.0 4 d .
C5 C 0.4374(17) 1.1058(16) 0.9061(14) 0.043(6) Uani 1.0 4 d .
C6 C 0.5106(18) 1.0438(17) 0.8583(13) 0.051(7) Uani 1.0 4 d .
C7 C 0.4797(13) 0.9836(15) 0.7750(12) 0.036(6) Uani 1.0 4 d .
C8 C 0.6070(19) 1.0448(16) 0.8989(14) 0.052(7) Uani 1.0 4 d .
C9 C 0.7724(18) 1.0266(18) 0.9171(13) 0.055(7) Uani 1.0 4 d .
C10 C 0.8531(19) 0.9558(18) 0.8906(14) 0.058(8) Uani 1.0 4 d .
C11 C 0.8887(16) 0.9769(17) 0.7933(14) 0.048(7) Uani 1.0 4 d .
C12 C 0.8714(18) 0.8898(15) 0.6459(15) 0.050(7) Uani 1.0 4 d .
C13 C 0.8324(17) 0.8445(16) 0.5578(13) 0.046(7) Uani 1.0 4 d .
C14 C 0.8924(16) 0.8183(17) 0.4826(15) 0.048(7) Uani 1.0 4 d .
C15 C 0.8570(18) 0.7761(18) 0.3942(14) 0.053(7) Uani 1.0 4 d .
C16 C 0.7605(15) 0.7593(14) 0.3798(13) 0.038(6) Uani 1.0 4 d .
C17 C 0.6975(18) 0.7879(15) 0.4499(13) 0.047(7) Uani 1.0 4 d .
C18 C 0.7335(18) 0.8250(15) 0.5406(13) 0.045(6) Uani 1.0 4 d .
C19 C 0.5610(17) 0.7316(16) 0.3532(13) 0.052(7) Uani 1.0 4 d .
C20 C 0.6243(15) 1.1068(15) 0.5913(12) 0.035(6) Uani 1.0 4 d .
C21 C 0.6308(17) 0.7397(18) 0.8745(14) 0.054(7) Uani 1.0 4 d .
H1 H 0.2222 0.9212 0.6854 0.0616 Uiso 1.0 4 calc R
H2 H 0.2362 0.9897 0.5890 0.0616 Uiso 1.0 4 calc R
H3 H 0.2534 0.8582 0.5908 0.0616 Uiso 1.0 4 calc R
H4 H 0.2514 1.0601 0.7662 0.0527 Uiso 1.0 4 calc R
H5 H 0.2989 1.1523 0.9081 0.0582 Uiso 1.0 4 calc R
H6 H 0.4559 1.1448 0.9609 0.0516 Uiso 1.0 4 calc R
H7 H 0.6148 1.0766 0.9591 0.0624 Uiso 1.0 4 calc R
H8 H 0.7936 1.1033 0.9068 0.0660 Uiso 1.0 4 calc R
H9 H 0.7639 1.0145 0.9854 0.0659 Uiso 1.0 4 calc R
H10 H 0.9057 0.9667 0.9381 0.0700 Uiso 1.0 4 calc R
H11 H 0.8297 0.8791 0.8940 0.0700 Uiso 1.0 4 calc R
H12 H 0.9542 0.9474 0.7892 0.0570 Uiso 1.0 4 calc R
H13 H 0.8893 1.0574 0.7822 0.0570 Uiso 1.0 4 calc R
H14 H 0.9384 0.8923 0.6516 0.0598 Uiso 1.0 4 calc R
H15 H 0.9581 0.8331 0.4898 0.0577 Uiso 1.0 4 calc R
H16 H 0.8997 0.7582 0.3468 0.0643 Uiso 1.0 4 calc R
H17 H 0.7376 0.7246 0.3242 0.0457 Uiso 1.0 4 calc R
H18 H 0.5845 0.6548 0.3513 0.0630 Uiso 1.0 4 calc R
H19 H 0.4904 0.7315 0.3532 0.0630 Uiso 1.0 4 calc R
H20 H 0.5825 0.7718 0.2970 0.0630 Uiso 1.0 4 calc R
H21 H 0.6673 0.7533 0.9345 0.0651 Uiso 1.0 4 calc R
H22 H 0.5723 0.7855 0.8726 0.0650 Uiso 1.0 4 calc R
H23 H 0.6128 0.6610 0.8704 0.0651 Uiso 1.0 4 calc R
H24 H 0.7360 0.7400 0.7787 0.0498 Uiso 1.0 4 calc R

loop_
_atom_site_aniso_label
_atom_site_aniso_U_11
_atom_site_aniso_U_22
_atom_site_aniso_U_33
_atom_site_aniso_U_12
_atom_site_aniso_U_13
_atom_site_aniso_U_23
Tb1 0.0491(7) 0.0319(6) 0.0300(6) -0.0013(5) 0.0030(4) 0.0007(4)
Ni1 0.0470(18) 0.0343(13) 0.0309(13) 0.0035(12) 0.0006(11) -0.0015(11)
O1 0.053(11) 0.036(7) 0.045(8) -0.006(7) 0.006(7) -0.014(7)
O2 0.055(10) 0.026(6) 0.039(7) 0.011(6) 0.022(6) 0.008(6)
O3 0.050(9) 0.029(7) 0.028(6) -0.000(6) 0.003(6) 0.001(6)
O4 0.047(10) 0.046(8) 0.036(7) 0.004(7) 0.000(6) -0.010(7)
O5 0.057(11) 0.028(7) 0.053(9) 0.004(7) 0.009(7) -0.001(7)
O6 0.060(11) 0.046(8) 0.032(7) -0.006(7) 0.006(6) -0.011(6)
O7 0.058(11) 0.052(9) 0.039(8) -0.005(8) 0.005(7) 0.003(7)
O8 0.069(12) 0.037(7) 0.050(9) -0.008(8) 0.003(8) -0.006(7)
O9 0.071(12) 0.044(9) 0.051(9) 0.003(8) 0.009(8) -0.000(7)
O10 0.070(13) 0.040(9) 0.093(13) -0.010(8) 0.013(10) 0.021(9)
O11 0.044(10) 0.044(8) 0.037(7) 0.001(7) 0.005(6) -0.007(6)
N1 0.064(14) 0.039(9) 0.030(8) 0.012(9) -0.004(8) -0.017(8)
N2 0.041(12) 0.038(9) 0.057(11) 0.005(8) 0.008(9) 0.005(8)
N3 0.046(13) 0.076(14) 0.059(12) 0.018(12) 0.005(10) 0.016(11)
C1 0.065(18) 0.044(12) 0.045(12) -0.016(12) 0.002(10) -0.003(10)
C2 0.063(16) 0.030(10) 0.034(11) -0.004(10) 0.008(9) 0.013(9)
C3 0.062(17) 0.033(10) 0.037(11) 0.004(10) 0.016(10) 0.018(9)
C4 0.066(18) 0.035(11) 0.044(12) 0.013(10) 0.026(11) 0.017(10)
C5 0.056(17) 0.040(10) 0.034(11) -0.001(10) 0.002(10) -0.008(9)
C6 0.08(2) 0.047(12) 0.022(10) 0.001(12) 0.001(10) -0.004(9)
C7 0.029(13) 0.043(10) 0.036(10) 0.009(9) 0.012(8) 0.021(9)
C8 0.09(2) 0.036(11) 0.032(11) 0.019(12) 0.002(11) 0.007(10)
C9 0.09(2) 0.049(12) 0.024(10) 0.020(13) -0.010(10) -0.013(10)
C10 0.08(2) 0.055(14) 0.039(12) -0.004(13) -0.004(11) 0.002(11)
C11 0.045(15) 0.047(11) 0.051(12) 0.006(10) -0.007(10) 0.002(10)
C12 0.061(17) 0.036(10) 0.052(13) 0.013(10) 0.001(11) -0.002(10)
C13 0.060(16) 0.046(12) 0.033(10) -0.005(11) 0.012(10) 0.027(10)
C14 0.026(13) 0.059(12) 0.060(13) 0.008(10) 0.010(10) 0.013(11)
C15 0.071(19) 0.056(13) 0.033(11) 0.009(13) 0.019(11) 0.003(11)
C16 0.043(15) 0.037(10) 0.035(10) 0.004(9) -0.010(9) -0.014(9)
C17 0.09(2) 0.030(10) 0.024(10) 0.029(11) -0.001(10) 0.007(9)
C18 0.080(19) 0.033(10) 0.023(9) 0.007(10) 0.016(10) 0.003(8)
C19 0.076(18) 0.038(11) 0.043(12) -0.006(11) 0.030(11) -0.004(10)
C20 0.047(15) 0.036(10) 0.023(9) 0.006(9) -0.002(8) 0.012(9)
C21 0.058(17) 0.063(14) 0.041(11) 0.002(12) 0.009(10) 0.001(11)

loop_
_atom_type_symbol
_atom_type_description
_atom_type_scat_dispersion_real
_atom_type_scat_dispersion_imag
_atom_type_scat_source
C C 0.0033 0.0016
;
International Tables for Crystallography
(1992, Vol. C, Tables 4.2.6.8 and 6.1.1.4)
;
H H 0.0000 0.0000
;
International Tables for Crystallography
(1992, Vol. C, Table 6.1.1.4)
;
O O 0.0106 0.0060
;
International Tables for Crystallography
(1992, Vol. C, Tables 4.2.6.8 and 6.1.1.4)
;
N N 0.0061 0.0033
;
International Tables for Crystallography
(1992, Vol. C, Tables 4.2.6.8 and 6.1.1.4)
;
Ni Ni 0.3393 1.1124
;
International Tables for Crystallography
(1992, Vol. C, Tables 4.2.6.8 and 6.1.1.4)
;
Tb Tb -0.1723 4.1537
;
International Tables for Crystallography
(1992, Vol. C, Tables 4.2.6.8 and 6.1.1.4)
;

loop_
_geom_angle_atom_site_label_1
_geom_angle_atom_site_label_2
_geom_angle_atom_site_label_3
_geom_angle
_geom_angle_publ_flag
_geom_angle_site_symmetry_1
_geom_angle_site_symmetry_3
O1 Tb1 O2 66.4(5) yes . .
O1 Tb1 O3 134.1(4) yes . .
O1 Tb1 O4 159.7(5) yes . .
O1 Tb1 O6 85.7(5) yes . .
O1 Tb1 O6 83.5(5) yes . 3_676
O1 Tb1 O7 81.0(5) yes . 3_676
O1 Tb1 O8 65.2(5) yes . .
O1 Tb1 O9 116.2(5) yes . .
O1 Tb1 N3 90.2(5) yes . .
O1 Tb1 C20 81.7(5) yes . 3_676
O2 Tb1 O3 68.5(5) yes . .
O2 Tb1 O4 133.0(5) yes . .
O2 Tb1 O6 73.9(4) yes . .
O2 Tb1 O6 129.2(4) yes . 3_676
O2 Tb1 O7 145.3(5) yes . 3_676
O2 Tb1 O8 81.1(5) yes . .
O2 Tb1 O9 106.9(5) yes . .
O2 Tb1 N3 95.5(5) yes . .
O2 Tb1 C20 144.9(5) yes . 3_676
O3 Tb1 O4 64.5(5) yes . .
O3 Tb1 O6 73.9(5) yes . .
O3 Tb1 O6 120.3(5) yes . 3_676
O3 Tb1 O7 144.9(5) yes . 3_676
O3 Tb1 O8 115.6(5) yes . .
O3 Tb1 O9 84.7(5) yes . .
O3 Tb1 N3 102.3(5) yes . .
O3 Tb1 C20 137.5(5) yes . 3_676
O4 Tb1 O6 93.9(5) yes . .
O4 Tb1 O6 78.2(5) yes . 3_676
O4 Tb1 O7 81.0(5) yes . 3_676
O4 Tb1 O8 118.4(5) yes . .
O4 Tb1 O9 68.3(5) yes . .
O4 Tb1 N3 93.3(5) yes . .
O4 Tb1 C20 78.0(5) yes . 3_676
O6 Tb1 O6 63.6(5) yes . 3_676
O6 Tb1 O7 116.5(5) yes . 3_676
O6 Tb1 O8 147.5(5) yes . .
O6 Tb1 O9 156.8(5) yes . .
O6 Tb1 N3 169.4(5) yes . .
O6 Tb1 C20 90.3(5) yes . 3_676
O6 Tb1 O7 53.3(5) yes 3_676 3_676
O6 Tb1 O8 122.9(5) yes 3_676 .
O6 Tb1 O9 123.2(5) yes 3_676 .
O6 Tb1 N3 125.7(5) yes 3_676 .
O6 Tb1 C20 26.9(5) yes 3_676 3_676
O7 Tb1 O8 74.6(5) yes 3_676 .
O7 Tb1 O9 76.6(5) yes 3_676 .
O7 Tb1 N3 72.4(5) yes 3_676 .
O7 Tb1 C20 26.5(5) yes 3_676 3_676
O8 Tb1 O9 51.5(5) yes . .
O8 Tb1 N3 25.5(6) yes . .
O8 Tb1 C20 99.0(6) yes . 3_676
O9 Tb1 N3 26.1(6) yes . .
O9 Tb1 C20 99.8(5) yes . 3_676
N3 Tb1 C20 98.9(6) yes . 3_676
O2 Ni1 O3 80.4(5) yes . .
O2 Ni1 O5 92.5(6) yes . .
O2 Ni1 O11 87.7(5) yes . .
O2 Ni1 N1 90.9(6) yes . .
O2 Ni1 N2 171.0(6) yes . .
O3 Ni1 O5 93.8(5) yes . .
O3 Ni1 O11 84.7(5) yes . .
O3 Ni1 N1 170.8(7) yes . .
O3 Ni1 N2 90.8(6) yes . .
O5 Ni1 O11 178.5(5) yes . .
O5 Ni1 N1 89.4(6) yes . .
O5 Ni1 N2 89.7(6) yes . .
O11 Ni1 N1 92.1(6) yes . .
O11 Ni1 N2 89.8(6) yes . .
N1 Ni1 N2 97.9(7) yes . .
Tb1 O1 C1 124.8(11) yes . .
Tb1 O1 C2 117.2(12) yes . .
C1 O1 C2 116.7(16) yes . .
Tb1 O2 Ni1 104.5(6) yes . .
Tb1 O2 C7 122.7(11) yes . .
Ni1 O2 C7 122.4(11) yes . .
Tb1 O3 Ni1 104.1(6) yes . .
Tb1 O3 C18 125.4(11) yes . .
Ni1 O3 C18 126.4(12) yes . .
Tb1 O4 C17 118.2(10) yes . .
Tb1 O4 C19 125.3(13) yes . .
C17 O4 C19 116.4(15) yes . .
Ni1 O5 C20 122.2(12) yes . .
Tb1 O6 Tb1 116.4(6) yes . 3_676
Tb1 O6 C20 144.0(12) yes . .
Tb1 O6 C20 98.9(11) yes 3_676 .
Tb1 O7 C20 95.0(12) yes 3_676 .
Tb1 O8 N3 94.0(13) yes . .
Tb1 O9 N3 94.7(12) yes . .
Ni1 O11 C21 119.1(12) yes . .
Ni1 N1 C8 126.5(15) yes . .
Ni1 N1 C9 120.4(13) yes . .
C8 N1 C9 112.8(16) yes . .
Ni1 N2 C11 118.9(13) yes . .
Ni1 N2 C12 125.3(15) yes . .
C11 N2 C12 115.6(18) yes . .
Tb1 N3 O8 60.5(11) yes . .
Tb1 N3 O9 59.3(10) yes . .
Tb1 N3 O10 170.3(15) yes . .
O8 N3 O9 119.5(19) yes . .
O8 N3 O10 123(2) yes . .
O9 N3 O10 117.4(19) yes . .
O1 C2 C3 124.7(19) yes . .
O1 C2 C7 114.4(17) yes . .
C3 C2 C7 120.8(17) yes . .
C2 C3 C4 121(2) yes . .
C3 C4 C5 119(2) yes . .
C4 C5 C6 123.7(18) yes . .
C5 C6 C7 116(2) yes . .
C5 C6 C8 118.2(17) yes . .
C7 C6 C8 125.3(19) yes . .
O2 C7 C2 117.0(15) yes . .
O2 C7 C6 124.2(17) yes . .
C2 C7 C6 118.8(17) yes . .
N1 C8 C6 125.4(18) yes . .
N1 C9 C10 114.0(17) yes . .
C9 C10 C11 114.5(18) yes . .
N2 C11 C10 112.5(18) yes . .
N2 C12 C13 129(3) yes . .
C12 C13 C14 121(2) yes . .
C12 C13 C18 123(2) yes . .
C14 C13 C18 115.9(18) yes . .
C13 C14 C15 123(2) yes . .
C14 C15 C16 120(2) yes . .
C15 C16 C17 120.1(18) yes . .
O4 C17 C16 124.1(17) yes . .
O4 C17 C18 115.7(18) yes . .
C16 C17 C18 120(2) yes . .
O3 C18 C13 123.9(16) yes . .
O3 C18 C17 115(2) yes . .
C13 C18 C17 121(2) yes . .
Tb1 C20 O5 177.6(14) yes 3_676 .
Tb1 C20 O6 54.3(9) yes 3_676 .
Tb1 C20 O7 58.5(10) yes 3_676 .
O5 C20 O6 123.4(16) yes . .
O5 C20 O7 123.9(18) yes . .
O6 C20 O7 112.7(16) yes . .

loop_
_geom_bond_atom_site_label_1
_geom_bond_atom_site_label_2
_geom_bond_distance
_geom_bond_publ_flag
_geom_bond_site_symmetry_2
Tb1 O1 2.511(14) yes .
Tb1 O2 2.320(12) yes .
Tb1 O3 2.340(13) yes .
Tb1 O4 2.519(13) yes .
Tb1 O6 2.344(13) yes .
Tb1 O6 2.326(13) yes 3_676
Tb1 O7 2.423(14) yes 3_676
Tb1 O8 2.505(15) yes .
Tb1 O9 2.476(13) yes .
Tb1 N3 2.87(2) yes .
Tb1 C20 2.831(18) yes 3_676
Ni1 O2 2.037(14) yes .
Ni1 O3 2.029(12) yes .
Ni1 O5 2.110(13) yes .
Ni1 O11 2.199(12) yes .
Ni1 N1 2.034(15) yes .
Ni1 N2 2.018(18) yes .
O1 C1 1.44(3) yes .
O1 C2 1.37(3) yes .
O2 C7 1.35(3) yes .
O3 C18 1.37(3) yes .
O4 C17 1.38(3) yes .
O4 C19 1.43(3) yes .
O5 C20 1.28(3) yes .
O6 C20 1.30(3) yes .
O7 C20 1.27(3) yes .
O8 N3 1.24(3) yes .
O9 N3 1.27(3) yes .
O10 N3 1.24(3) yes .
O11 C21 1.42(3) yes .
N1 C8 1.26(3) yes .
N1 C9 1.51(3) yes .
N2 C11 1.46(3) yes .
N2 C12 1.28(3) yes .
C2 C3 1.36(3) yes .
C2 C7 1.46(3) yes .
C3 C4 1.41(3) yes .
C4 C5 1.36(4) yes .
C5 C6 1.44(3) yes .
C6 C7 1.43(3) yes .
C6 C8 1.44(4) yes .
C9 C10 1.46(4) yes .
C10 C11 1.49(3) yes .
C12 C13 1.44(3) yes .
C13 C14 1.40(3) yes .
C13 C18 1.40(4) yes .
C14 C15 1.41(3) yes .
C15 C16 1.36(4) yes .
C16 C17 1.38(3) yes .
C17 C18 1.42(3) yes .
O11 H24 0.755 no .
C1 H1 0.980 no .
C1 H2 0.980 no .
C1 H3 0.980 no .
C3 H4 0.930 no .
C4 H5 0.930 no .
C5 H6 0.930 no .
C8 H7 0.930 no .
C9 H8 0.980 no .
C9 H9 0.980 no .
C10 H10 0.980 no .
C10 H11 0.980 no .
C11 H12 0.980 no .
C11 H13 0.980 no .
C12 H14 0.930 no .
C14 H15 0.930 no .
C15 H16 0.930 no .
C16 H17 0.930 no .
C19 H18 0.980 no .
C19 H19 0.980 no .
C19 H20 0.980 no .
C21 H21 0.980 no .
C21 H22 0.980 no .
C21 H23 0.980 no .

loop_
_geom_contact_atom_site_label_1
_geom_contact_atom_site_label_2
_geom_contact_distance
_geom_contact_publ_flag
_geom_contact_site_symmetry_2
Ni1 O6 3.202(13) no .
Ni1 C6 3.34(3) no .
Ni1 C10 3.21(3) no .
Ni1 C13 3.40(2) no .
O1 O4 3.570(18) no 3_676
O2 C8 3.02(3) no .
O2 C20 3.24(3) no .
O2 C21 3.21(3) no .
O3 C12 2.96(3) no .
O3 C20 3.20(2) no .
O5 C7 3.44(3) no .
O5 C8 3.49(3) no .
O5 C12 3.59(3) no .
O6 C7 3.33(2) no .
O6 C18 3.55(3) no .
O6 C19 3.47(3) no 3_676
O7 C1 3.21(3) no 3_676
O7 C19 3.21(3) no 3_676
O8 C1 3.10(3) no .
O8 C2 3.46(3) no .
O9 C19 3.33(3) no .
O11 C10 3.49(3) no .
N1 C7 3.00(3) no .
N1 C11 3.09(3) no .
N1 C21 3.26(3) no .
N2 C9 3.16(3) no .
N2 C18 3.03(3) no .
C1 C3 2.82(3) no .
C1 C20 3.54(3) no 3_676
C2 C5 2.78(3) no .
C3 C6 2.85(4) no .
C3 C16 3.39(3) no 3_676
C4 C7 2.84(3) no .
C8 C10 3.58(4) no .
C10 C12 3.54(3) no .
C13 C16 2.84(3) no .
C14 C17 2.75(4) no .
C15 C18 2.78(3) no .
C16 C19 2.80(3) no .
C19 C20 3.34(3) no 3_676
O5 O11 2.848(19) no 2_656
O5 C21 3.29(3) no 2_656
O7 O11 3.436(19) no 2_656
O7 C10 3.30(3) no 2_656
O7 C21 3.52(3) no 2_656
O8 C4 3.60(3) no 2_546
O8 C15 3.35(3) no 4_465
O9 C9 3.45(3) no 2_646
O9 C10 3.11(3) no 2_646
O9 C10 3.48(3) no 4_464
O9 C11 3.17(3) no 2_646
O10 C3 3.19(3) no 2_546
O10 C4 3.45(3) no 2_546
O10 C9 3.54(3) no 4_464
O10 C10 3.42(3) no 4_464
O10 C11 3.21(3) no 2_646
O10 C19 3.39(3) no 3_666
O11 O5 2.848(19) no 2_646
O11 O7 3.436(19) no 2_646
O11 C20 3.53(3) no 2_646
N3 C11 3.35(3) no 2_646
C3 O10 3.19(3) no 2_556
C4 O8 3.60(3) no 2_556
C4 O10 3.45(3) no 2_556
C5 C8 3.35(3) no 3_677
C8 C5 3.35(3) no 3_677
C9 O9 3.45(3) no 2_656
C9 O10 3.54(3) no 4_565
C10 O7 3.30(3) no 2_646
C10 O9 3.11(3) no 2_656
C10 O9 3.48(3) no 4_565
C10 O10 3.42(3) no 4_565
C11 O9 3.17(3) no 2_656
C11 O10 3.21(3) no 2_656
C11 N3 3.35(3) no 2_656
C11 C19 3.55(3) no 4_565
C15 O8 3.35(3) no 4_564
C19 O10 3.39(3) no 3_666
C19 C11 3.55(3) no 4_464
C20 O11 3.53(3) no 2_656
C21 O5 3.29(3) no 2_646
C21 O7 3.52(3) no 2_646

loop_
_geom_hbond_atom_site_label_D
_geom_hbond_atom_site_label_H
_geom_hbond_atom_site_label_A
_geom_hbond_site_symmetry_A
_geom_hbond_distance_DA
_geom_hbond_distance_DH
_geom_hbond_distance_HA
_geom_hbond_angle_DHA
_geom_hbond_publ_flag
O11 H24 O5 2_646 2.848(19) 0.755 2.319 128.1 no
